data_4022674
loop_
_publ_author_name
'Sean P. Bew'
'Rebecca A. Brimage'
'David L. Hughes'
'Laurent Legentil'
'Sunil V. Sharma'
'Martin A. Wilson'

_publ_section_title
;
 Expedient Synthesis of Substituted (Diphenylphosphinoylmethyl)benzenes
;
_journal_name_full 'Journal of Organic Chemistry'
_journal_page_first 2655
_journal_page_last 2658
_journal_paper_doi 10.1021/jo062114k
_journal_volume 72
_journal_year 2007
_chemical_formula_moiety 'C32 H28 O2 P2'
_chemical_formula_structural C6H4{CH2P(O)Ph2}2
_chemical_formula_sum 'C32 H28 O2 P2'
_chemical_formula_weight 506.48
_chemical_name_common 'Compound 5'
_chemical_name_systematic
;
 ?
;
_space_group_IT_number 2
_symmetry_cell_setting triclinic
_symmetry_space_group_name_Hall '-P 1'
_symmetry_space_group_name_H-M 'P -1'
_atom_sites_solution_hydrogens geom
_atom_sites_solution_primary direct
_atom_sites_solution_secondary difmap
_audit_creation_method 'SHELXL-97 and CrysAlis RED'
_cell_angle_alpha 100.058(10)
_cell_angle_beta 94.189(8)
_cell_angle_gamma 114.106(10)
_cell_formula_units_Z 2
_cell_length_a 10.7984(8)
_cell_length_b 11.0899(15)
_cell_length_c 12.0246(14)
_cell_measurement_temperature 140(1)
_cell_volume 1277.4(2)
_computing_cell_refinement
;
 CrysAlis RED, Oxford Diffraction Ltd., Version 1.171.28c4 beta 
;
_computing_data_collection
;
 CrysAlis CCD, Oxford Diffraction Ltd., Version 1.171.28c4 beta 
;
_computing_data_reduction
;
 CrysAlis RED, Oxford Diffraction Ltd., Version 1.171.28c4 beta 
;
_computing_molecular_graphics 'ORTEP (Johnson, 1971)'
_computing_publication_material 'SHELXL-97 (Sheldrick, 1997b)'
_computing_structure_refinement 'SHELXL-97 (Sheldrick, 1997b)'
_computing_structure_solution 'SHELXS-97 (Sheldrick, 1997a)'
_diffrn_ambient_temperature 140(1)
_diffrn_detector_area_resol_mean 16.0050
_diffrn_measured_fraction_theta_full 0.995
_diffrn_measured_fraction_theta_max 0.995
_diffrn_measurement_device_type 'Oxford Diffraction Xcalibur 3/CCD'
_diffrn_measurement_method 'Thin slice \f and \w scans'
_diffrn_radiation_monochromator graphite
_diffrn_radiation_source 'Enhance (Mo) X-ray Source'
_diffrn_radiation_type Mo-K\a
_diffrn_radiation_wavelength 0.71073
_diffrn_reflns_av_R_equivalents 0.0658
_diffrn_reflns_av_sigmaI/netI 0.0918
_diffrn_reflns_limit_h_max 14
_diffrn_reflns_limit_h_min -14
_diffrn_reflns_limit_k_max 14
_diffrn_reflns_limit_k_min -14
_diffrn_reflns_limit_l_max 15
_diffrn_reflns_limit_l_min -15
_diffrn_reflns_number 19723
_diffrn_reflns_theta_full 27.49
_diffrn_reflns_theta_max 27.49
_diffrn_reflns_theta_min 3.52
_exptl_absorpt_coefficient_mu 0.199
_exptl_absorpt_correction_T_max 1.043
_exptl_absorpt_correction_T_min 0.950
_exptl_absorpt_correction_type multi-scan
_exptl_absorpt_process_details
;
 CrysAlis RED, Oxford Diffraction Ltd., Version 1.171.28c4 beta 
 Empirical absorption correction using spherical harmonics,
  implemented in SCALE3 ABSPACK scaling algorithm.
;
_exptl_crystal_colour colourless
_exptl_crystal_density_diffrn 1.317
_exptl_crystal_density_method 'not measured'
_exptl_crystal_description plate
_exptl_crystal_F_000 532
_exptl_crystal_size_max 0.55
_exptl_crystal_size_mid 0.12
_exptl_crystal_size_min 0.04
_refine_diff_density_max 0.448
_refine_diff_density_min -0.430
_refine_diff_density_rms 0.052
_refine_ls_extinction_method none
_refine_ls_goodness_of_fit_ref 0.904
_refine_ls_hydrogen_treatment constr
_refine_ls_matrix_type full
_refine_ls_number_parameters 325
_refine_ls_number_reflns 5845
_refine_ls_number_restraints 0
_refine_ls_restrained_S_all 0.904
_refine_ls_R_factor_all 0.0943
_refine_ls_R_factor_gt 0.0444
_refine_ls_shift/su_max 0.001
_refine_ls_shift/su_mean 0.000
_refine_ls_structure_factor_coef Fsqd
_refine_ls_weighting_details 'calc w=1/[\s^2^(Fo^2^)+(0.0370P)^2^+0.0000P] where P=(Fo^2^+2Fc^2^)/3'
_refine_ls_weighting_scheme calc
_refine_ls_wR_factor_gt 0.0762
_refine_ls_wR_factor_ref 0.0853
_reflns_number_gt 3721
_reflns_number_total 5845
_reflns_threshold_expression I>2sigma(I)
_cod_data_source_file jo062114ksi20061101_080057_2.cif
_cod_data_source_block seanb4
_cod_database_code 4022674

loop_
_symmetry_equiv_pos_as_xyz
'x, y, z'
'-x, -y, -z'

loop_
_atom_site_label
_atom_site_type_symbol
_atom_site_fract_x
_atom_site_fract_y
_atom_site_fract_z
_atom_site_U_iso_or_equiv
_atom_site_adp_type
_atom_site_occupancy
_atom_site_symmetry_multiplicity
_atom_site_calc_flag
_atom_site_refinement_flags
P1 P 0.56962(5) 0.84743(5) 0.70207(4) 0.01582(13) Uani 1 1 d .
O1 O 0.52583(14) 0.70085(13) 0.69886(11) 0.0211(3) Uani 1 1 d .
C11A C 0.47127(19) 0.91636(19) 0.78424(16) 0.0170(4) Uani 1 1 d .
C12A C 0.4612(2) 1.0353(2) 0.77306(17) 0.0222(5) Uani 1 1 d .
H12A H 0.5063 1.0827 0.7205 0.027 Uiso 1 1 calc R
C13A C 0.3850(2) 1.0828(2) 0.83940(19) 0.0284(5) Uani 1 1 d .
H13A H 0.3777 1.1615 0.8309 0.034 Uiso 1 1 calc R
C14A C 0.3192(2) 1.0136(2) 0.91877(18) 0.0287(5) Uani 1 1 d .
H14A H 0.2686 1.0464 0.9641 0.034 Uiso 1 1 calc R
C15A C 0.3286(2) 0.8960(2) 0.93073(18) 0.0281(5) Uani 1 1 d .
H15A H 0.2840 0.8495 0.9840 0.034 Uiso 1 1 calc R
C16A C 0.4039(2) 0.8472(2) 0.86384(17) 0.0218(5) Uani 1 1 d .
H16A H 0.4096 0.7677 0.8720 0.026 Uiso 1 1 calc R
C11B C 0.74758(19) 0.94677(19) 0.76532(15) 0.0162(4) Uani 1 1 d .
C12B C 0.8244(2) 0.8830(2) 0.80020(18) 0.0244(5) Uani 1 1 d .
H12B H 0.7838 0.7892 0.7905 0.029 Uiso 1 1 calc R
C13B C 0.9609(2) 0.9561(2) 0.8494(2) 0.0317(5) Uani 1 1 d .
H13B H 1.0122 0.9117 0.8712 0.038 Uiso 1 1 calc R
C14B C 1.0207(2) 1.0959(2) 0.86604(19) 0.0287(5) Uani 1 1 d .
H14B H 1.1122 1.1459 0.9003 0.034 Uiso 1 1 calc R
C15B C 0.9450(2) 1.1608(2) 0.83193(18) 0.0257(5) Uani 1 1 d .
H15B H 0.9853 1.2548 0.8437 0.031 Uiso 1 1 calc R
C16B C 0.8102(2) 1.0878(2) 0.78061(17) 0.0221(5) Uani 1 1 d .
H16B H 0.7604 1.1323 0.7560 0.026 Uiso 1 1 calc R
C1 C 0.55274(19) 0.88480(19) 0.56292(16) 0.0167(4) Uani 1 1 d .
H1A H 0.4562 0.8452 0.5301 0.020 Uiso 1 1 calc R
H1B H 0.5889 0.9822 0.5713 0.020 Uiso 1 1 calc R
C11 C 0.62853(19) 0.83004(19) 0.48306(15) 0.0160(4) Uani 1 1 d .
C12 C 0.7612(2) 0.9167(2) 0.47209(17) 0.0228(5) Uani 1 1 d .
H12 H 0.7978 1.0073 0.5104 0.027 Uiso 1 1 calc R
C13 C 0.8395(2) 0.8720(2) 0.40620(17) 0.0257(5) Uani 1 1 d .
H13 H 0.9272 0.9320 0.3990 0.031 Uiso 1 1 calc R
C14 C 0.7866(2) 0.7371(2) 0.35082(17) 0.0244(5) Uani 1 1 d .
H14 H 0.8398 0.7052 0.3080 0.029 Uiso 1 1 calc R
C15 C 0.6547(2) 0.6495(2) 0.35896(16) 0.0210(5) Uani 1 1 d .
H15 H 0.6198 0.5589 0.3210 0.025 Uiso 1 1 calc R
C16 C 0.57284(19) 0.69421(19) 0.42291(16) 0.0164(4) Uani 1 1 d .
C2 C 0.42832(19) 0.59315(19) 0.42663(16) 0.0161(4) Uani 1 1 d .
H2A H 0.4116 0.6048 0.5051 0.019 Uiso 1 1 calc R
H2B H 0.4218 0.5023 0.4028 0.019 Uiso 1 1 calc R
P2 P 0.29511(5) 0.60822(5) 0.33736(4) 0.01659(13) Uani 1 1 d .
O2 O 0.29924(14) 0.74598(13) 0.35996(11) 0.0216(3) Uani 1 1 d .
C21A C 0.13425(19) 0.48183(19) 0.35883(16) 0.0179(4) Uani 1 1 d .
C22A C 0.0177(2) 0.5058(2) 0.34181(18) 0.0275(5) Uani 1 1 d .
H22A H 0.0262 0.5873 0.3250 0.033 Uiso 1 1 calc R
C23A C -0.1100(2) 0.4094(2) 0.34969(19) 0.0348(6) Uani 1 1 d .
H23A H -0.1874 0.4255 0.3374 0.042 Uiso 1 1 calc R
C24A C -0.1225(2) 0.2896(2) 0.37568(19) 0.0349(6) Uani 1 1 d .
H24A H -0.2086 0.2245 0.3808 0.042 Uiso 1 1 calc R
C25A C -0.0091(2) 0.2657(2) 0.39400(19) 0.0330(6) Uani 1 1 d .
H25A H -0.0184 0.1845 0.4120 0.040 Uiso 1 1 calc R
C26A C 0.1196(2) 0.3611(2) 0.38601(17) 0.0248(5) Uani 1 1 d .
H26A H 0.1963 0.3440 0.3989 0.030 Uiso 1 1 calc R
C21B C 0.30372(19) 0.55155(19) 0.18922(16) 0.0179(4) Uani 1 1 d .
C22B C 0.2447(2) 0.5959(2) 0.10789(18) 0.0282(5) Uani 1 1 d .
H22B H 0.2093 0.6581 0.1314 0.034 Uiso 1 1 calc R
C23B C 0.2382(2) 0.5484(2) -0.00730(19) 0.0344(6) Uani 1 1 d .
H23B H 0.1977 0.5776 -0.0612 0.041 Uiso 1 1 calc R
C24B C 0.2917(2) 0.4579(2) -0.04185(19) 0.0349(6) Uani 1 1 d .
H24B H 0.2886 0.4270 -0.1195 0.042 Uiso 1 1 calc R
C25B C 0.3498(2) 0.4122(2) 0.03691(19) 0.0308(5) Uani 1 1 d .
H25B H 0.3849 0.3499 0.0124 0.037 Uiso 1 1 calc R
C26B C 0.3562(2) 0.45860(19) 0.15252(17) 0.0227(5) Uani 1 1 d .
H26B H 0.3956 0.4277 0.2058 0.027 Uiso 1 1 calc R

loop_
_atom_site_aniso_label
_atom_site_aniso_U_11
_atom_site_aniso_U_22
_atom_site_aniso_U_33
_atom_site_aniso_U_23
_atom_site_aniso_U_13
_atom_site_aniso_U_12
P1 0.0163(3) 0.0151(3) 0.0147(3) 0.0026(2) 0.0016(2) 0.0059(2)
O1 0.0263(8) 0.0167(7) 0.0196(7) 0.0050(6) 0.0024(6) 0.0082(6)
C11A 0.0114(10) 0.0193(11) 0.0155(10) 0.0013(8) -0.0009(8) 0.0032(8)
C12A 0.0229(11) 0.0246(12) 0.0204(11) 0.0063(9) 0.0046(9) 0.0107(9)
C13A 0.0289(13) 0.0330(13) 0.0299(12) 0.0060(10) 0.0032(10) 0.0204(11)
C14A 0.0200(12) 0.0446(15) 0.0229(12) 0.0001(10) 0.0042(9) 0.0181(11)
C15A 0.0206(11) 0.0376(13) 0.0221(11) 0.0071(10) 0.0082(9) 0.0074(10)
C16A 0.0186(11) 0.0219(11) 0.0216(11) 0.0048(9) 0.0025(9) 0.0057(9)
C11B 0.0177(10) 0.0201(11) 0.0117(10) 0.0034(8) 0.0045(8) 0.0087(9)
C12B 0.0238(12) 0.0189(11) 0.0298(12) 0.0061(9) 0.0037(9) 0.0084(10)
C13B 0.0237(12) 0.0321(13) 0.0448(15) 0.0133(11) 0.0000(11) 0.0165(11)
C14B 0.0161(11) 0.0317(13) 0.0337(13) 0.0063(10) 0.0001(10) 0.0068(10)
C15B 0.0230(12) 0.0201(11) 0.0304(12) 0.0039(9) 0.0044(10) 0.0066(9)
C16B 0.0223(11) 0.0201(11) 0.0258(12) 0.0057(9) 0.0026(9) 0.0109(9)
C1 0.0173(10) 0.0119(10) 0.0176(10) 0.0026(8) 0.0004(8) 0.0036(8)
C11 0.0173(10) 0.0175(10) 0.0131(10) 0.0047(8) 0.0004(8) 0.0073(8)
C12 0.0234(12) 0.0185(11) 0.0199(11) 0.0029(9) 0.0018(9) 0.0033(9)
C13 0.0166(11) 0.0297(12) 0.0220(12) 0.0061(9) 0.0035(9) 0.0012(9)
C14 0.0198(11) 0.0321(13) 0.0201(11) 0.0021(9) 0.0066(9) 0.0108(10)
C15 0.0222(11) 0.0209(11) 0.0161(10) 0.0012(8) 0.0009(9) 0.0071(9)
C16 0.0171(10) 0.0161(10) 0.0151(10) 0.0053(8) 0.0015(8) 0.0058(8)
C2 0.0171(10) 0.0147(10) 0.0150(10) 0.0032(8) 0.0036(8) 0.0052(8)
P2 0.0170(3) 0.0151(3) 0.0161(3) 0.0037(2) 0.0021(2) 0.0053(2)
O2 0.0256(8) 0.0187(7) 0.0201(8) 0.0039(6) 0.0011(6) 0.0096(6)
C21A 0.0164(10) 0.0200(11) 0.0136(10) 0.0014(8) 0.0026(8) 0.0051(9)
C22A 0.0239(12) 0.0303(13) 0.0269(12) 0.0069(10) 0.0018(10) 0.0104(10)
C23A 0.0187(12) 0.0473(16) 0.0360(14) 0.0074(12) 0.0026(10) 0.0128(11)
C24A 0.0175(12) 0.0381(15) 0.0349(14) 0.0063(11) 0.0046(10) -0.0015(10)
C25A 0.0304(13) 0.0236(12) 0.0369(14) 0.0087(10) 0.0079(11) 0.0025(10)
C26A 0.0231(12) 0.0233(12) 0.0275(12) 0.0063(9) 0.0051(9) 0.0090(10)
C21B 0.0176(10) 0.0147(10) 0.0172(10) 0.0051(8) 0.0025(8) 0.0024(8)
C22B 0.0372(14) 0.0235(12) 0.0238(12) 0.0044(9) 0.0028(10) 0.0137(10)
C23B 0.0451(15) 0.0316(13) 0.0205(12) 0.0086(10) -0.0020(11) 0.0106(12)
C24B 0.0364(14) 0.0352(14) 0.0179(12) -0.0004(10) 0.0062(10) 0.0026(11)
C25B 0.0286(13) 0.0249(12) 0.0307(13) -0.0039(10) 0.0069(10) 0.0071(10)
C26B 0.0201(11) 0.0188(11) 0.0223(11) 0.0014(9) 0.0019(9) 0.0029(9)

loop_
_atom_type_symbol
_atom_type_description
_atom_type_scat_dispersion_real
_atom_type_scat_dispersion_imag
_atom_type_scat_source
C C 0.0033 0.0016 'International Tables Vol C Tables 4.2.6.8 and 6.1.1.4'
H H 0.0000 0.0000 'International Tables Vol C Tables 4.2.6.8 and 6.1.1.4'
O O 0.0106 0.0060 'International Tables Vol C Tables 4.2.6.8 and 6.1.1.4'
P P 0.1023 0.0942 'International Tables Vol C Tables 4.2.6.8 and 6.1.1.4'

loop_
_geom_angle_atom_site_label_1
_geom_angle_atom_site_label_2
_geom_angle_atom_site_label_3
_geom_angle
O1 P1 C11A 112.36(8)
O1 P1 C11B 111.54(9)
C11A P1 C11B 106.85(9)
O1 P1 C1 114.02(8)
C11A P1 C1 105.54(9)
C11B P1 C1 106.00(9)
C16A C11A C12A 118.99(18)
C16A C11A P1 117.56(15)
C12A C11A P1 123.44(14)
C13A C12A C11A 120.38(19)
C13A C12A H12A 119.8
C11A C12A H12A 119.8
C12A C13A C14A 120.0(2)
C12A C13A H13A 120.0
C14A C13A H13A 120.0
C15A C14A C13A 120.1(2)
C15A C14A H14A 119.9
C13A C14A H14A 119.9
C14A C15A C16A 120.1(2)
C14A C15A H15A 119.9
C16A C15A H15A 119.9
C15A C16A C11A 120.4(2)
C15A C16A H16A 119.8
C11A C16A H16A 119.8
C12B C11B C16B 118.76(18)
C12B C11B P1 119.55(15)
C16B C11B P1 121.69(15)
C11B C12B C13B 121.01(19)
C11B C12B H12B 119.5
C13B C12B H12B 119.5
C12B C13B C14B 119.6(2)
C12B C13B H13B 120.2
C14B C13B H13B 120.2
C15B C14B C13B 120.0(2)
C15B C14B H14B 120.0
C13B C14B H14B 120.0
C16B C15B C14B 120.4(2)
C16B C15B H15B 119.8
C14B C15B H15B 119.8
C15B C16B C11B 120.22(19)
C15B C16B H16B 119.9
C11B C16B H16B 119.9
C11 C1 P1 111.55(13)
C11 C1 H1A 109.3
P1 C1 H1A 109.3
C11 C1 H1B 109.3
P1 C1 H1B 109.3
H1A C1 H1B 108.0
C12 C11 C16 118.74(18)
C12 C11 C1 118.54(17)
C16 C11 C1 122.67(17)
C13 C12 C11 121.77(19)
C13 C12 H12 119.1
C11 C12 H12 119.1
C12 C13 C14 119.38(19)
C12 C13 H13 120.3
C14 C13 H13 120.3
C15 C14 C13 119.98(19)
C15 C14 H14 120.0
C13 C14 H14 120.0
C14 C15 C16 121.28(19)
C14 C15 H15 119.4
C16 C15 H15 119.4
C15 C16 C11 118.76(17)
C15 C16 C2 118.51(17)
C11 C16 C2 122.72(17)
C16 C2 P2 114.29(13)
C16 C2 H2A 108.7
P2 C2 H2A 108.7
C16 C2 H2B 108.7
P2 C2 H2B 108.7
H2A C2 H2B 107.6
O2 P2 C21A 112.10(9)
O2 P2 C21B 111.38(8)
C21A P2 C21B 103.66(9)
O2 P2 C2 114.22(8)
C21A P2 C2 106.04(9)
C21B P2 C2 108.77(9)
C26A C21A C22A 118.79(18)
C26A C21A P2 123.61(15)
C22A C21A P2 117.54(15)
C23A C22A C21A 120.5(2)
C23A C22A H22A 119.8
C21A C22A H22A 119.8
C24A C23A C22A 119.8(2)
C24A C23A H23A 120.1
C22A C23A H23A 120.1
C25A C24A C23A 120.3(2)
C25A C24A H24A 119.9
C23A C24A H24A 119.9
C24A C25A C26A 120.6(2)
C24A C25A H25A 119.7
C26A C25A H25A 119.7
C25A C26A C21A 120.0(2)
C25A C26A H26A 120.0
C21A C26A H26A 120.0
C26B C21B C22B 118.96(19)
C26B C21B P2 123.33(15)
C22B C21B P2 117.51(16)
C23B C22B C21B 120.6(2)
C23B C22B H22B 119.7
C21B C22B H22B 119.7
C24B C23B C22B 119.7(2)
C24B C23B H23B 120.2
C22B C23B H23B 120.2
C23B C24B C25B 120.8(2)
C23B C24B H24B 119.6
C25B C24B H24B 119.6
C24B C25B C26B 120.0(2)
C24B C25B H25B 120.0
C26B C25B H25B 120.0
C25B C26B C21B 120.0(2)
C25B C26B H26B 120.0
C21B C26B H26B 120.0

loop_
_geom_bond_atom_site_label_1
_geom_bond_atom_site_label_2
_geom_bond_distance
P1 O1 1.4884(13)
P1 C11A 1.800(2)
P1 C11B 1.803(2)
P1 C1 1.8066(19)
C11A C16A 1.391(3)
C11A C12A 1.395(3)
C12A C13A 1.377(3)
C12A H12A 0.9300
C13A C14A 1.384(3)
C13A H13A 0.9300
C14A C15A 1.379(3)
C14A H14A 0.9300
C15A C16A 1.380(3)
C15A H15A 0.9300
C16A H16A 0.9300
C11B C12B 1.378(3)
C11B C16B 1.398(3)
C12B C13B 1.381(3)
C12B H12B 0.9300
C13B C14B 1.384(3)
C13B H13B 0.9300
C14B C15B 1.375(3)
C14B H14B 0.9300
C15B C16B 1.374(3)
C15B H15B 0.9300
C16B H16B 0.9300
C1 C11 1.509(3)
C1 H1A 0.9700
C1 H1B 0.9700
C11 C12 1.393(3)
C11 C16 1.403(3)
C12 C13 1.376(3)
C12 H12 0.9300
C13 C14 1.381(3)
C13 H13 0.9300
C14 C15 1.380(3)
C14 H14 0.9300
C15 C16 1.394(3)
C15 H15 0.9300
C16 C2 1.514(3)
C2 P2 1.8118(19)
C2 H2A 0.9700
C2 H2B 0.9700
P2 O2 1.4858(14)
P2 C21A 1.8033(19)
P2 C21B 1.805(2)
C21A C26A 1.383(3)
C21A C22A 1.397(3)
C22A C23A 1.380(3)
C22A H22A 0.9300
C23A C24A 1.372(3)
C23A H23A 0.9300
C24A C25A 1.366(3)
C24A H24A 0.9300
C25A C26A 1.383(3)
C25A H25A 0.9300
C26A H26A 0.9300
C21B C26B 1.390(3)
C21B C22B 1.392(3)
C22B C23B 1.379(3)
C22B H22B 0.9300
C23B C24B 1.370(3)
C23B H23B 0.9300
C24B C25B 1.375(3)
C24B H24B 0.9300
C25B C26B 1.382(3)
C25B H25B 0.9300
C26B H26B 0.9300

loop_
_geom_torsion_atom_site_label_1
_geom_torsion_atom_site_label_2
_geom_torsion_atom_site_label_3
_geom_torsion_atom_site_label_4
_geom_torsion
O1 P1 C11A C16A 21.09(18)
C11B P1 C11A C16A -101.55(16)
C1 P1 C11A C16A 145.93(15)
O1 P1 C11A C12A -159.81(15)
C11B P1 C11A C12A 77.55(17)
C1 P1 C11A C12A -34.98(18)
C16A C11A C12A C13A -0.4(3)
P1 C11A C12A C13A -179.48(17)
C11A C12A C13A C14A 0.8(3)
C12A C13A C14A C15A -0.7(3)
C13A C14A C15A C16A 0.2(3)
C14A C15A C16A C11A 0.2(3)
C12A C11A C16A C15A -0.1(3)
P1 C11A C16A C15A 179.00(16)
O1 P1 C11B C12B 1.72(18)
C11A P1 C11B C12B 124.87(16)
C1 P1 C11B C12B -122.92(16)
O1 P1 C11B C16B -177.98(15)
C11A P1 C11B C16B -54.83(18)
C1 P1 C11B C16B 57.38(18)
C16B C11B C12B C13B 0.0(3)
P1 C11B C12B C13B -179.74(17)
C11B C12B C13B C14B 1.3(3)
C12B C13B C14B C15B -1.1(3)
C13B C14B C15B C16B -0.4(3)
C14B C15B C16B C11B 1.7(3)
C12B C11B C16B C15B -1.5(3)
P1 C11B C16B C15B 178.23(16)
O1 P1 C1 C11 -55.11(16)
C11A P1 C1 C11 -178.89(13)
C11B P1 C1 C11 67.98(15)
P1 C1 C11 C12 -95.84(19)
P1 C1 C11 C16 81.6(2)
C16 C11 C12 C13 -1.5(3)
C1 C11 C12 C13 176.11(18)
C11 C12 C13 C14 -1.1(3)
C12 C13 C14 C15 2.0(3)
C13 C14 C15 C16 -0.3(3)
C14 C15 C16 C11 -2.3(3)
C14 C15 C16 C2 179.04(17)
C12 C11 C16 C15 3.1(3)
C1 C11 C16 C15 -174.35(17)
C12 C11 C16 C2 -178.27(17)
C1 C11 C16 C2 4.3(3)
C15 C16 C2 P2 -103.35(19)
C11 C16 C2 P2 78.0(2)
C16 C2 P2 O2 -54.61(16)
C16 C2 P2 C21A -178.57(14)
C16 C2 P2 C21B 70.50(16)
O2 P2 C21A C26A -154.81(16)
C21B P2 C21A C26A 84.95(18)
C2 P2 C21A C26A -29.54(19)
O2 P2 C21A C22A 28.15(18)
C21B P2 C21A C22A -92.10(17)
C2 P2 C21A C22A 153.42(15)
C26A C21A C22A C23A -1.3(3)
P2 C21A C22A C23A 175.86(17)
C21A C22A C23A C24A 0.7(3)
C22A C23A C24A C25A 0.1(3)
C23A C24A C25A C26A -0.4(3)
C24A C25A C26A C21A -0.2(3)
C22A C21A C26A C25A 1.1(3)
P2 C21A C26A C25A -175.93(17)
O2 P2 C21B C26B 153.13(15)
C21A P2 C21B C26B -86.15(18)
C2 P2 C21B C26B 26.37(19)
O2 P2 C21B C22B -32.05(18)
C21A P2 C21B C22B 88.68(17)
C2 P2 C21B C22B -158.81(15)
C26B C21B C22B C23B 0.0(3)
P2 C21B C22B C23B -175.03(17)
C21B C22B C23B C24B -0.7(3)
C22B C23B C24B C25B 1.0(3)
C23B C24B C25B C26B -0.7(3)
C24B C25B C26B C21B 0.0(3)
C22B C21B C26B C25B 0.3(3)
P2 C21B C26B C25B 175.05(15)

loop_
_cod_related_entry_id
_cod_related_entry_database
_cod_related_entry_code
1 ChemSpider 15430559
